data_1008767
loop_
_publ_author_name
'Hazemann, J.-L.'
'B\'erar, J. F.'
'Manceau, A.'

_publ_section_title
;
 Rietveld studies of the aluminium-iron substitution in synthetic goethite
;
_journal_coden_ASTM MSFOEP
_journal_name_full 'Materials Science Forum'
_journal_page_first 821
_journal_page_last 826
_journal_paper_doi 10.4028/www.scientific.net/MSF.79-82.821
_journal_volume 79-82
_journal_year 1991
_chemical_compound_source synthetic
_chemical_formula_structural 'Fe O (O H)'
_chemical_formula_sum 'Fe H O2'
_chemical_name_mineral Goethite
_chemical_name_systematic 'Iron(III) oxide hydroxide'
_space_group_IT_number 62
_symmetry_cell_setting orthorhombic
_symmetry_Int_Tables_number 62
_symmetry_space_group_name_Hall '-P 2c 2ab'
_symmetry_space_group_name_H-M 'P b n m'
_cell_angle_alpha 90
_cell_angle_beta 90
_cell_angle_gamma 90
_cell_formula_units_Z 4
_cell_length_a 4.6158(2)
_cell_length_b 9.9545(4)
_cell_length_c 3.0233(1)
_cell_volume 138.9
_exptl_crystal_density_meas 4
_refine_ls_R_factor_all 0.1
_cod_original_formula_sum 'H Fe O2'
_cod_database_code 1008767

loop_
_symmetry_equiv_pos_as_xyz
x,y,z
1/2-x,1/2+y,1/2-z
-x,-y,1/2+z
1/2+x,1/2-y,-z
-x,-y,-z
1/2+x,1/2-y,1/2+z
x,y,1/2-z
1/2-x,1/2+y,z

loop_
_atom_site_label
_atom_site_type_symbol
_atom_site_symmetry_multiplicity
_atom_site_Wyckoff_symbol
_atom_site_fract_x
_atom_site_fract_y
_atom_site_fract_z
_atom_site_occupancy
_atom_site_attached_hydrogens
_atom_site_calc_flag
Fe1 Fe3+ 4 c 0.0479 0.8542 0.75 1. 0 d
O1 O2- 4 c 0.708 0.1988 0.75 1. 0 d
O2 O2- 4 c 0.197 0.0527 0.75 1. 1 d
H1 H1+ 8 d -1. -1. -1. 0.5 0 dum

loop_
_atom_type_symbol
_atom_type_oxidation_number
Fe3+ 3.000
O2- -2.000
H1+ 1.000
